data_7205870
loop_
_publ_author_name
'Ma, Li'
'Qiu, Yong-Cai'
'Peng, Guo'
'Cai, Jin-Biao'
'Deng, Hong'
'Zeller, Matthias'

_publ_section_title
;
 Self-assembly of d--f coordination frameworks based on
 1H-benzimidazole-5-carboxylic acid: synthesis, structure and
 luminescence
;
_journal_issue 11
_journal_name_full CrystEngComm
_journal_page_first 3852
_journal_paper_doi 10.1039/c0ce00923g
_journal_volume 13
_journal_year 2011
_chemical_formula_moiety 'C26 H19 Ag2 Eu N6 O9'
_chemical_formula_sum 'C26 H19 Ag2 Eu N6 O9'
_chemical_formula_weight 927.17
_chemical_name_systematic
;
?
;
_space_group_IT_number 2
_symmetry_cell_setting triclinic
_symmetry_space_group_name_Hall '-P 1'
_symmetry_space_group_name_H-M 'P -1'
_atom_sites_solution_hydrogens geom
_atom_sites_solution_primary direct
_atom_sites_solution_secondary difmap
_audit_creation_method SHELXL-97
_cell_angle_alpha 72.9500(10)
_cell_angle_beta 84.2720(10)
_cell_angle_gamma 71.6480(10)
_cell_formula_units_Z 2
_cell_length_a 8.8964(9)
_cell_length_b 12.3459(13)
_cell_length_c 13.8600(14)
_cell_measurement_reflns_used 4875
_cell_measurement_temperature 296(2)
_cell_measurement_theta_max 25.20
_cell_measurement_theta_min 1.81
_cell_volume 1381.3(2)
_computing_cell_refinement 'Apex2 (Bruker, 2005)'
_computing_data_collection 'Apex2 (Bruker, 2005)'
_computing_data_reduction 'Apex2 (Bruker, 2005)'
_computing_molecular_graphics 'SHELXTL 6.12'
_computing_publication_material 'SHELXTL 6.12'
_computing_structure_refinement 'SHELXTL 6.12'
_computing_structure_solution 'SHELXTL 6.12 (Bruker, 2000-2003)'
_diffrn_ambient_temperature 296(2)
_diffrn_measured_fraction_theta_full 0.978
_diffrn_measured_fraction_theta_max 0.978
_diffrn_measurement_device_type 'Bruker AXS SMART APEX CCD diffractometer'
_diffrn_radiation_monochromator graphite
_diffrn_radiation_source 'fine-focus sealed tube'
_diffrn_radiation_type MoK\a
_diffrn_radiation_wavelength 0.71073
_diffrn_reflns_av_R_equivalents 0.0133
_diffrn_reflns_av_sigmaI/netI 0.0281
_diffrn_reflns_limit_h_max 10
_diffrn_reflns_limit_h_min -8
_diffrn_reflns_limit_k_max 14
_diffrn_reflns_limit_k_min -8
_diffrn_reflns_limit_l_max 16
_diffrn_reflns_limit_l_min -14
_diffrn_reflns_number 7066
_diffrn_reflns_theta_full 25.20
_diffrn_reflns_theta_max 25.20
_diffrn_reflns_theta_min 1.81
_exptl_absorpt_coefficient_mu 3.713
_exptl_absorpt_correction_T_max 0.481
_exptl_absorpt_correction_T_min 0.420
_exptl_absorpt_correction_type multi-scan
_exptl_absorpt_process_details 'Apex2 (Bruker, 2005)'
_exptl_crystal_colour yellow
_exptl_crystal_density_diffrn 2.229
_exptl_crystal_density_method 'not measured'
_exptl_crystal_description block
_exptl_crystal_F_000 892
_exptl_crystal_size_max 0.25
_exptl_crystal_size_mid 0.23
_exptl_crystal_size_min 0.20
_refine_diff_density_max 2.130
_refine_diff_density_min -1.946
_refine_diff_density_rms 0.124
_refine_ls_extinction_method none
_refine_ls_goodness_of_fit_ref 1.045
_refine_ls_hydrogen_treatment constr
_refine_ls_matrix_type full
_refine_ls_number_parameters 398
_refine_ls_number_reflns 4873
_refine_ls_number_restraints 0
_refine_ls_restrained_S_all 1.045
_refine_ls_R_factor_all 0.0418
_refine_ls_R_factor_gt 0.0352
_refine_ls_shift/su_max 0.001
_refine_ls_shift/su_mean 0.000
_refine_ls_structure_factor_coef Fsqd
_refine_ls_weighting_details 'calc w=1/[\s^2^(Fo^2^)+(0.0287P)^2^+8.2069P] where P=(Fo^2^+2Fc^2^)/3'
_refine_ls_weighting_scheme calc
_refine_ls_wR_factor_gt 0.0790
_refine_ls_wR_factor_ref 0.0832
_reflns_number_gt 4275
_reflns_number_total 4873
_reflns_threshold_expression >2sigma(I)
_cod_data_source_file c0ce00923g.txt
_cod_data_source_block 4
_cod_original_sg_symbol_Hall '-p 1'
_cod_original_sg_symbol_H-M p-1
_cod_database_code 7205870

loop_
_symmetry_equiv_pos_as_xyz
'x, y, z'
'-x, -y, -z'

loop_
_atom_site_label
_atom_site_type_symbol
_atom_site_fract_x
_atom_site_fract_y
_atom_site_fract_z
_atom_site_U_iso_or_equiv
_atom_site_adp_type
_atom_site_occupancy
_atom_site_symmetry_multiplicity
_atom_site_calc_flag
_atom_site_refinement_flags
_atom_site_disorder_assembly
_atom_site_disorder_group
Eu1 Eu 0.42219(4) 0.08080(2) 0.86133(2) 0.02696(10) Uani 1 1 d . . .
Ag1 Ag -0.29675(7) 0.50127(5) 0.87347(3) 0.04278(15) Uani 1 1 d . . .
Ag2 Ag -0.04235(7) -0.26594(5) 0.45749(4) 0.04973(16) Uani 1 1 d . . .
C1 C 0.2599(7) 0.1679(5) 1.0692(4) 0.0290(13) Uani 1 1 d . . .
C2 C 0.1321(7) 0.2634(5) 1.1026(4) 0.0265(12) Uani 1 1 d . . .
C3 C 0.1423(8) 0.2866(5) 1.1953(4) 0.0347(14) Uani 1 1 d . . .
H3 H 0.2286 0.2406 1.2368 0.042 Uiso 1 1 calc R . .
C4 C 0.0275(8) 0.3759(5) 1.2261(4) 0.0346(14) Uani 1 1 d . . .
H4 H 0.0369 0.3926 1.2860 0.042 Uiso 1 1 calc R . .
C5 C -0.1021(7) 0.4391(5) 1.1637(4) 0.0296(13) Uani 1 1 d . . .
C6 C -0.1151(7) 0.4149(5) 1.0726(4) 0.0266(12) Uani 1 1 d . . .
C7 C 0.0043(7) 0.3285(5) 1.0405(4) 0.0274(12) Uani 1 1 d . . .
H7 H -0.0020 0.3151 0.9786 0.033 Uiso 1 1 calc R . .
C8 C -0.3209(8) 0.5595(5) 1.0848(5) 0.0370(15) Uani 1 1 d . . .
H8 H -0.4161 0.6203 1.0706 0.044 Uiso 1 1 calc R . .
C9 C 0.2149(8) 0.0050(6) 0.7678(5) 0.0415(16) Uani 1 1 d . . .
C10 C 0.1210(7) -0.0322(5) 0.7056(5) 0.0334(14) Uani 1 1 d . . .
C11 C -0.0418(8) 0.0134(6) 0.6992(5) 0.0398(16) Uani 1 1 d . . .
H11 H -0.0983 0.0708 0.7311 0.048 Uiso 1 1 calc R . .
C12 C -0.1184(8) -0.0307(5) 0.6424(4) 0.0342(14) Uani 1 1 d . . .
C13 C -0.0321(7) -0.1165(6) 0.5946(5) 0.0343(14) Uani 1 1 d . . .
C14 C 0.1323(8) -0.1632(6) 0.6017(5) 0.0447(17) Uani 1 1 d . . .
H14 H 0.1895 -0.2205 0.5699 0.054 Uiso 1 1 calc R . .
C15 C 0.2040(8) -0.1203(6) 0.6576(5) 0.0442(17) Uani 1 1 d . . .
H15 H 0.3134 -0.1504 0.6646 0.053 Uiso 1 1 calc R . .
C16 C -0.2759(8) -0.0808(6) 0.5623(5) 0.0386(15) Uani 1 1 d . . .
H16 H -0.3678 -0.0838 0.5379 0.046 Uiso 1 1 calc R . .
C17 C 0.3849(7) 0.2528(5) 0.6645(4) 0.0309(13) Uani 1 1 d . . .
C18 C 0.3629(8) 0.3307(5) 0.5587(4) 0.0320(14) Uani 1 1 d . . .
C19 C 0.2485(8) 0.4408(5) 0.5353(4) 0.0381(15) Uani 1 1 d . . .
H19 H 0.1906 0.4711 0.5863 0.046 Uiso 1 1 calc R . .
C20 C 0.2219(8) 0.5050(5) 0.4348(5) 0.0368(15) Uani 1 1 d . . .
C21 C 0.3123(8) 0.4606(5) 0.3576(4) 0.0368(15) Uani 1 1 d . . .
C22 C 0.4283(8) 0.3512(6) 0.3808(5) 0.0428(17) Uani 1 1 d . . .
H22 H 0.4879 0.3212 0.3302 0.051 Uiso 1 1 calc R . .
C23 C 0.4525(8) 0.2890(6) 0.4801(4) 0.0377(15) Uani 1 1 d . . .
H23 H 0.5313 0.2162 0.4965 0.045 Uiso 1 1 calc R . .
C24 C 0.1423(9) 0.6265(6) 0.2904(5) 0.0488(19) Uani 1 1 d . . .
H24 H 0.0846 0.6925 0.2419 0.059 Uiso 1 1 calc R . .
C25 C 0.6807(8) 0.1326(5) 0.9310(5) 0.0379(15) Uani 1 1 d . . .
C26 C 0.8250(9) 0.1506(8) 0.9627(6) 0.062(2) Uani 1 1 d . . .
H26A H 0.9089 0.1351 0.9147 0.092 Uiso 1 1 calc R . .
H26B H 0.8575 0.0971 1.0281 0.092 Uiso 1 1 calc R . .
H26C H 0.8012 0.2310 0.9656 0.092 Uiso 1 1 calc R . .
N1 N -0.2552(6) 0.4914(4) 1.0251(4) 0.0318(11) Uani 1 1 d . . .
N2 N -0.2367(6) 0.5324(4) 1.1682(4) 0.0372(13) Uani 1 1 d . . .
H2 H -0.2615 0.5666 1.2159 0.045 Uiso 1 1 calc R . .
N3 N -0.2744(6) -0.0098(5) 0.6190(4) 0.0394(13) Uani 1 1 d . . .
H3A H -0.3558 0.0397 0.6375 0.047 Uiso 1 1 calc R . .
N4 N -0.1332(6) -0.1456(5) 0.5449(4) 0.0374(12) Uani 1 1 d . . .
N5 N 0.1140(8) 0.6124(5) 0.3886(4) 0.0489(16) Uani 1 1 d . . .
N6 N 0.2588(7) 0.5400(5) 0.2660(4) 0.0418(14) Uani 1 1 d . . .
O1 O 0.2698(5) 0.1806(4) 0.9750(3) 0.0377(11) Uani 1 1 d . . .
O2 O 0.3459(5) 0.0850(4) 1.1351(3) 0.0345(10) Uani 1 1 d . . .
O3 O 0.1534(6) 0.0979(5) 0.7950(4) 0.0551(13) Uani 1 1 d . . .
O4 O 0.3543(6) -0.0560(4) 0.7879(4) 0.0501(12) Uani 1 1 d . . .
O5 O 0.3155(5) 0.2901(3) 0.7371(3) 0.0356(10) Uani 1 1 d . . .
O6 O 0.4697(5) 0.1457(4) 0.6796(3) 0.0410(11) Uani 1 1 d . . .
O7 O 0.6302(7) 0.1803(5) 0.8435(4) 0.0628(16) Uani 1 1 d . . .
O8 O 0.6097(5) 0.0687(4) 0.9951(3) 0.0360(10) Uani 1 1 d . . .
O1W O -0.5377(7) 0.6954(5) 0.8748(5) 0.0688(17) Uani 1 1 d . . .
H1W H -0.6240 0.6821 0.8701 0.103 Uiso 1 1 d R . .
H2W H -0.5502 0.7698 0.8514 0.103 Uiso 1 1 d R . .

loop_
_atom_site_aniso_label
_atom_site_aniso_U_11
_atom_site_aniso_U_22
_atom_site_aniso_U_33
_atom_site_aniso_U_23
_atom_site_aniso_U_13
_atom_site_aniso_U_12
Eu1 0.03328(17) 0.02140(15) 0.01944(15) -0.00592(11) 0.00269(11) 0.00044(12)
Ag1 0.0552(3) 0.0406(3) 0.0241(2) -0.0093(2) -0.0010(2) -0.0022(2)
Ag2 0.0610(4) 0.0366(3) 0.0395(3) -0.0171(2) 0.0009(2) 0.0078(3)
C1 0.030(3) 0.023(3) 0.031(3) -0.010(2) 0.000(2) -0.001(2)
C2 0.030(3) 0.018(3) 0.024(3) -0.003(2) 0.002(2) 0.000(2)
C3 0.043(4) 0.027(3) 0.025(3) -0.005(2) -0.002(3) -0.001(3)
C4 0.047(4) 0.031(3) 0.023(3) -0.012(2) 0.002(3) -0.003(3)
C5 0.038(3) 0.024(3) 0.025(3) -0.009(2) 0.008(2) -0.006(3)
C6 0.032(3) 0.020(3) 0.022(3) -0.003(2) 0.005(2) -0.004(2)
C7 0.038(3) 0.020(3) 0.024(3) -0.011(2) 0.006(2) -0.006(2)
C8 0.036(4) 0.028(3) 0.038(4) -0.011(3) 0.002(3) 0.005(3)
C9 0.049(4) 0.029(3) 0.037(4) -0.006(3) 0.005(3) -0.002(3)
C10 0.033(3) 0.032(3) 0.032(3) -0.010(3) 0.000(3) -0.004(3)
C11 0.043(4) 0.035(3) 0.030(3) -0.010(3) 0.010(3) 0.002(3)
C12 0.038(4) 0.033(3) 0.027(3) -0.003(3) 0.000(3) -0.010(3)
C13 0.028(3) 0.037(3) 0.031(3) -0.005(3) 0.003(3) -0.005(3)
C14 0.043(4) 0.039(4) 0.046(4) -0.017(3) 0.004(3) -0.001(3)
C15 0.037(4) 0.043(4) 0.049(4) -0.020(3) 0.007(3) -0.003(3)
C16 0.036(4) 0.038(4) 0.036(3) -0.012(3) -0.004(3) -0.001(3)
C17 0.041(4) 0.025(3) 0.020(3) -0.007(2) 0.002(2) -0.001(3)
C18 0.043(4) 0.025(3) 0.021(3) -0.006(2) 0.003(3) -0.001(3)
C19 0.053(4) 0.030(3) 0.022(3) -0.010(3) 0.003(3) 0.003(3)
C20 0.048(4) 0.024(3) 0.027(3) -0.007(2) 0.000(3) 0.005(3)
C21 0.053(4) 0.030(3) 0.022(3) -0.008(2) 0.000(3) -0.005(3)
C22 0.057(4) 0.032(3) 0.024(3) -0.010(3) 0.009(3) 0.007(3)
C23 0.039(4) 0.032(3) 0.027(3) -0.007(3) -0.001(3) 0.009(3)
C24 0.072(5) 0.030(4) 0.027(3) -0.006(3) -0.005(3) 0.007(3)
C25 0.044(4) 0.029(3) 0.038(4) -0.007(3) 0.008(3) -0.011(3)
C26 0.052(5) 0.087(6) 0.053(5) -0.013(4) 0.001(4) -0.036(5)
N1 0.035(3) 0.026(3) 0.028(3) -0.010(2) 0.002(2) 0.000(2)
N2 0.043(3) 0.029(3) 0.032(3) -0.017(2) 0.004(2) 0.006(2)
N3 0.036(3) 0.034(3) 0.036(3) -0.012(2) 0.008(2) 0.006(2)
N4 0.035(3) 0.039(3) 0.032(3) -0.014(2) -0.001(2) 0.001(2)
N5 0.070(4) 0.031(3) 0.026(3) -0.010(2) 0.000(3) 0.014(3)
N6 0.060(4) 0.029(3) 0.022(3) -0.005(2) -0.001(2) 0.004(3)
O1 0.044(3) 0.032(2) 0.024(2) -0.0121(18) 0.0031(18) 0.0089(19)
O2 0.036(2) 0.030(2) 0.028(2) -0.0086(18) 0.0016(18) 0.0034(18)
O3 0.057(3) 0.049(3) 0.059(3) -0.028(3) -0.001(3) -0.004(3)
O4 0.048(3) 0.043(3) 0.055(3) -0.016(2) -0.011(2) -0.002(2)
O5 0.050(3) 0.027(2) 0.022(2) -0.0087(17) 0.0035(18) 0.0011(19)
O6 0.054(3) 0.025(2) 0.025(2) -0.0045(17) 0.0059(19) 0.010(2)
O7 0.077(4) 0.070(4) 0.041(3) 0.014(3) -0.011(3) -0.046(3)
O8 0.045(3) 0.032(2) 0.030(2) -0.0069(18) 0.0061(19) -0.013(2)
O1W 0.059(4) 0.038(3) 0.091(4) -0.009(3) 0.008(3) -0.001(3)

loop_
_atom_type_symbol
_atom_type_description
_atom_type_scat_dispersion_real
_atom_type_scat_dispersion_imag
_atom_type_scat_source
C C 0.0033 0.0016 'International Tables Vol C Tables 4.2.6.8 and 6.1.1.4'
H H 0.0000 0.0000 'International Tables Vol C Tables 4.2.6.8 and 6.1.1.4'
Ag Ag -0.8971 1.1015 'International Tables Vol C Tables 4.2.6.8 and 6.1.1.4'
Eu Eu -0.1578 3.6682 'International Tables Vol C Tables 4.2.6.8 and 6.1.1.4'
N N 0.0061 0.0033 'International Tables Vol C Tables 4.2.6.8 and 6.1.1.4'
O O 0.0106 0.0060 'International Tables Vol C Tables 4.2.6.8 and 6.1.1.4'

loop_
_geom_angle_atom_site_label_1
_geom_angle_atom_site_label_2
_geom_angle_atom_site_label_3
_geom_angle
_geom_angle_site_symmetry_1
_geom_angle_site_symmetry_3
_geom_angle_publ_flag
O1 Eu1 O8 74.44(14) . 2_657 ?
O1 Eu1 O2 137.98(14) . 2_657 ?
O8 Eu1 O2 74.95(14) 2_657 2_657 ?
O1 Eu1 O6 132.36(13) . . ?
O8 Eu1 O6 149.42(15) 2_657 . ?
O2 Eu1 O6 86.46(13) 2_657 . ?
O1 Eu1 O4 127.24(17) . . ?
O8 Eu1 O4 77.58(16) 2_657 . ?
O2 Eu1 O4 71.92(16) 2_657 . ?
O6 Eu1 O4 73.61(17) . . ?
O1 Eu1 O7 93.85(19) . . ?
O8 Eu1 O7 123.85(16) 2_657 . ?
O2 Eu1 O7 80.11(18) 2_657 . ?
O6 Eu1 O7 74.92(17) . . ?
O4 Eu1 O7 138.69(19) . . ?
O1 Eu1 O8 72.56(14) . . ?
O8 Eu1 O8 73.31(16) 2_657 . ?
O2 Eu1 O8 71.54(14) 2_657 . ?
O6 Eu1 O8 123.79(15) . . ?
O4 Eu1 O8 137.86(14) . . ?
O7 Eu1 O8 51.12(15) . . ?
O1 Eu1 O3 84.76(16) . . ?
O8 Eu1 O3 89.99(17) 2_657 . ?
O2 Eu1 O3 123.22(15) 2_657 . ?
O6 Eu1 O3 80.02(17) . . ?
O4 Eu1 O3 51.33(16) . . ?
O7 Eu1 O3 144.53(17) . . ?
O8 Eu1 O3 154.61(15) . . ?
O1 Eu1 O5 81.11(13) . . ?
O8 Eu1 O5 150.73(14) 2_657 . ?
O2 Eu1 O5 134.16(13) 2_657 . ?
O6 Eu1 O5 51.26(12) . . ?
O4 Eu1 O5 105.89(15) . . ?
O7 Eu1 O5 73.01(16) . . ?
O8 Eu1 O5 114.46(14) . . ?
O3 Eu1 O5 71.75(16) . . ?
O1 Eu1 Eu1 69.22(10) . 2_657 ?
O8 Eu1 Eu1 38.49(11) 2_657 2_657 ?
O2 Eu1 Eu1 68.87(10) 2_657 2_657 ?
O6 Eu1 Eu1 151.00(11) . 2_657 ?
O4 Eu1 Eu1 110.70(12) . 2_657 ?
O7 Eu1 Eu1 85.66(11) . 2_657 ?
O8 Eu1 Eu1 34.83(9) . 2_657 ?
O3 Eu1 Eu1 125.93(12) . 2_657 ?
O5 Eu1 Eu1 142.10(9) . 2_657 ?
N6 Ag1 N1 158.8(2) 2_566 . ?
N5 Ag2 N4 162.1(2) 1_545 . ?
O2 C1 O1 126.2(5) . . ?
O2 C1 C2 118.3(5) . . ?
O1 C1 C2 115.5(5) . . ?
C7 C2 C3 120.3(5) . . ?
C7 C2 C1 118.5(5) . . ?
C3 C2 C1 121.2(5) . . ?
C4 C3 C2 121.9(6) . . ?
C4 C3 H3 119.1 . . ?
C2 C3 H3 119.1 . . ?
C3 C4 C5 117.1(5) . . ?
C3 C4 H4 121.5 . . ?
C5 C4 H4 121.5 . . ?
N2 C5 C4 133.8(5) . . ?
N2 C5 C6 104.8(5) . . ?
C4 C5 C6 121.4(5) . . ?
C7 C6 N1 129.7(5) . . ?
C7 C6 C5 120.9(5) . . ?
N1 C6 C5 109.4(5) . . ?
C2 C7 C6 118.3(5) . . ?
C2 C7 H7 120.8 . . ?
C6 C7 H7 120.8 . . ?
N1 C8 N2 113.2(5) . . ?
N1 C8 H8 123.4 . . ?
N2 C8 H8 123.4 . . ?
O4 C9 O3 121.6(7) . . ?
O4 C9 C10 118.4(6) . . ?
O3 C9 C10 119.9(6) . . ?
C11 C10 C15 120.5(6) . . ?
C11 C10 C9 121.7(6) . . ?
C15 C10 C9 117.8(6) . . ?
C10 C11 C12 117.0(6) . . ?
C10 C11 H11 121.5 . . ?
C12 C11 H11 121.5 . . ?
N3 C12 C13 104.4(5) . . ?
N3 C12 C11 134.7(6) . . ?
C13 C12 C11 120.8(6) . . ?
N4 C13 C14 128.1(6) . . ?
N4 C13 C12 109.8(5) . . ?
C14 C13 C12 122.1(6) . . ?
C15 C14 C13 116.1(6) . . ?
C15 C14 H14 121.9 . . ?
C13 C14 H14 121.9 . . ?
C14 C15 C10 123.3(6) . . ?
C14 C15 H15 118.3 . . ?
C10 C15 H15 118.3 . . ?
N4 C16 N3 112.5(6) . . ?
N4 C16 H16 123.8 . . ?
N3 C16 H16 123.8 . . ?
O5 C17 O6 120.1(5) . . ?
O5 C17 C18 121.3(5) . . ?
O6 C17 C18 118.6(5) . . ?
C19 C18 C23 119.2(5) . . ?
C19 C18 C17 121.0(5) . . ?
C23 C18 C17 119.6(5) . . ?
C18 C19 C20 118.9(5) . . ?
C18 C19 H19 120.5 . . ?
C20 C19 H19 120.5 . . ?
N5 C20 C19 132.2(6) . . ?
N5 C20 C21 107.2(5) . . ?
C19 C20 C21 120.6(5) . . ?
N6 C21 C22 131.0(6) . . ?
N6 C21 C20 108.4(5) . . ?
C22 C21 C20 120.5(5) . . ?
C23 C22 C21 118.1(5) . . ?
C23 C22 H22 120.9 . . ?
C21 C22 H22 120.9 . . ?
C22 C23 C18 122.5(6) . . ?
C22 C23 H23 118.7 . . ?
C18 C23 H23 118.7 . . ?
N5 C24 N6 115.7(6) . . ?
N5 C24 H24 122.2 . . ?
N6 C24 H24 122.2 . . ?
O7 C25 O8 120.3(6) . . ?
O7 C25 C26 120.8(6) . . ?
O8 C25 C26 118.9(6) . . ?
C25 C26 H26A 109.5 . . ?
C25 C26 H26B 109.5 . . ?
H26A C26 H26B 109.5 . . ?
C25 C26 H26C 109.5 . . ?
H26A C26 H26C 109.5 . . ?
H26B C26 H26C 109.5 . . ?
C8 N1 C6 105.0(5) . . ?
C8 N1 Ag1 133.6(4) . . ?
C6 N1 Ag1 120.0(4) . . ?
C8 N2 C5 107.5(5) . . ?
C8 N2 H2 126.2 . . ?
C5 N2 H2 126.2 . . ?
C16 N3 C12 107.6(5) . . ?
C16 N3 H3A 126.2 . . ?
C12 N3 H3A 126.2 . . ?
C16 N4 C13 105.6(5) . . ?
C16 N4 Ag2 134.1(5) . . ?
C13 N4 Ag2 120.2(4) . . ?
C24 N5 C20 104.7(5) . . ?
C24 N5 Ag2 127.3(4) . 1_565 ?
C20 N5 Ag2 127.7(4) . 1_565 ?
C24 N6 C21 104.1(5) . . ?
C24 N6 Ag1 127.5(4) . 2_566 ?
C21 N6 Ag1 124.8(4) . 2_566 ?
C1 O1 Eu1 138.5(4) . . ?
C1 O2 Eu1 136.8(4) . 2_657 ?
C9 O3 Eu1 90.4(4) . . ?
C9 O4 Eu1 96.3(4) . . ?
C17 O5 Eu1 91.0(3) . . ?
C17 O6 Eu1 97.6(3) . . ?
C25 O7 Eu1 96.2(4) . . ?
C25 O8 Eu1 157.8(4) . 2_657 ?
C25 O8 Eu1 91.9(4) . . ?
Eu1 O8 Eu1 106.69(16) 2_657 . ?
H1W O1W H2W 109.2 . . ?

loop_
_geom_bond_atom_site_label_1
_geom_bond_atom_site_label_2
_geom_bond_distance
_geom_bond_site_symmetry_2
_geom_bond_publ_flag
Eu1 O1 2.345(4) . ?
Eu1 O8 2.347(4) 2_657 ?
Eu1 O2 2.398(4) 2_657 ?
Eu1 O6 2.445(4) . ?
Eu1 O4 2.454(5) . ?
Eu1 O7 2.481(5) . ?
Eu1 O8 2.558(4) . ?
Eu1 O3 2.572(5) . ?
Eu1 O5 2.591(4) . ?
Eu1 Eu1 3.9368(6) 2_657 ?
Ag1 N6 2.110(5) 2_566 ?
Ag1 N1 2.131(5) . ?
Ag2 N5 2.089(5) 1_545 ?
Ag2 N4 2.106(5) . ?
C1 O2 1.251(7) . ?
C1 O1 1.266(7) . ?
C1 C2 1.506(7) . ?
C2 C7 1.376(8) . ?
C2 C3 1.412(8) . ?
C3 C4 1.386(8) . ?
C3 H3 0.9300 . ?
C4 C5 1.387(9) . ?
C4 H4 0.9300 . ?
C5 N2 1.387(7) . ?
C5 C6 1.404(8) . ?
C6 C7 1.391(7) . ?
C6 N1 1.391(7) . ?
C7 H7 0.9300 . ?
C8 N1 1.318(7) . ?
C8 N2 1.341(8) . ?
C8 H8 0.9300 . ?
C9 O4 1.241(8) . ?
C9 O3 1.255(8) . ?
C9 C10 1.506(10) . ?
C10 C11 1.380(9) . ?
C10 C15 1.411(9) . ?
C11 C12 1.405(9) . ?
C11 H11 0.9300 . ?
C12 N3 1.383(8) . ?
C12 C13 1.396(9) . ?
C13 N4 1.373(8) . ?
C13 C14 1.395(9) . ?
C14 C15 1.357(10) . ?
C14 H14 0.9300 . ?
C15 H15 0.9300 . ?
C16 N4 1.312(8) . ?
C16 N3 1.341(8) . ?
C16 H16 0.9300 . ?
C17 O5 1.254(7) . ?
C17 O6 1.266(7) . ?
C17 C18 1.492(8) . ?
C18 C19 1.388(8) . ?
C18 C23 1.408(8) . ?
C19 C20 1.388(8) . ?
C19 H19 0.9300 . ?
C20 N5 1.382(8) . ?
C20 C21 1.410(8) . ?
C21 N6 1.377(8) . ?
C21 C22 1.388(9) . ?
C22 C23 1.366(8) . ?
C22 H22 0.9300 . ?
C23 H23 0.9300 . ?
C24 N5 1.329(8) . ?
C24 N6 1.332(8) . ?
C24 H24 0.9300 . ?
C25 O7 1.242(8) . ?
C25 O8 1.266(7) . ?
C25 C26 1.497(10) . ?
C26 H26A 0.9600 . ?
C26 H26B 0.9600 . ?
C26 H26C 0.9600 . ?
N2 H2 0.8600 . ?
N3 H3A 0.8600 . ?
N5 Ag2 2.089(5) 1_565 ?
N6 Ag1 2.110(5) 2_566 ?
O2 Eu1 2.398(4) 2_657 ?
O8 Eu1 2.347(4) 2_657 ?
O1W H1W 0.8455 . ?
O1W H2W 0.8543 . ?
